data_7230983
loop_
_publ_author_name
'Kyratzis, Nicholas'
'Cao, Winnie'
'Izgorodina, Ekaterina I.'
'Turner, David R.'

_publ_section_title
;
 Structural changes in coordination polymers in response to small changes
 in steric bulk (H vs. Me): an experimental and theoretical study
;
_journal_issue 29
_journal_name_full CrystEngComm
_journal_page_first 4115
_journal_paper_doi 10.1039/C8CE00744F
_journal_volume 20
_journal_year 2018
_chemical_formula_moiety 'C30 H18 Cu N4 O8'
_chemical_formula_sum 'C30 H18 Cu N4 O8'
_chemical_formula_weight 626.02
_space_group_crystal_system triclinic
_space_group_IT_number 2
_space_group_name_Hall '-P 1'
_space_group_name_H-M_alt 'P -1'
_symmetry_space_group_name_Hall '-P 1'
_symmetry_space_group_name_H-M 'P -1'
_atom_sites_solution_hydrogens geom
_audit_creation_date 2018-01-25
_audit_creation_method
;
Olex2 1.2
(compiled 2017.08.10 svn.r3458 for OlexSys, GUI svn.r5381)
;
_audit_update_record
;
2018-04-30 deposited with the CCDC.
2018-06-21 downloaded from the CCDC.
;
_cell_angle_alpha 115.19(3)
_cell_angle_beta 105.01(3)
_cell_angle_gamma 96.15(3)
_cell_formula_units_Z 2
_cell_length_a 11.713(2)
_cell_length_b 11.938(2)
_cell_length_c 12.993(3)
_cell_measurement_reflns_used 58526
_cell_measurement_temperature 100(2)
_cell_measurement_theta_max 32.026
_cell_measurement_theta_min 1.841
_cell_volume 1538.1(8)
_computing_cell_refinement 'XDS (Kabsch, 1993)'
_computing_data_collection 'BluIce (McPhillips, 2002)'
_computing_data_reduction 'XDS (Kabsch, 1993)'
_computing_molecular_graphics 'Olex2 (Dolomanov et al., 2009)'
_computing_publication_material 'Olex2 (Dolomanov et al., 2009)'
_computing_structure_refinement 'ShelXL (Sheldrick, 2015)'
_computing_structure_solution 'SHELXT 2014/5 (Sheldrick, 2014)'
_diffrn_ambient_temperature 100.0
_diffrn_measured_fraction_theta_full 0.997
_diffrn_measured_fraction_theta_max 0.865
_diffrn_measurement_device_type 'ADSC Quantum 210r'
_diffrn_measurement_method 'phi scnas'
_diffrn_radiation_type synchrotron
_diffrn_radiation_wavelength 0.7108
_diffrn_reflns_av_R_equivalents 0.1499
_diffrn_reflns_av_unetI/netI 0.0776
_diffrn_reflns_Laue_measured_fraction_full 0.997
_diffrn_reflns_Laue_measured_fraction_max 0.865
_diffrn_reflns_limit_h_max 17
_diffrn_reflns_limit_h_min -16
_diffrn_reflns_limit_k_max 17
_diffrn_reflns_limit_k_min -16
_diffrn_reflns_limit_l_max 18
_diffrn_reflns_limit_l_min -18
_diffrn_reflns_number 58512
_diffrn_reflns_point_group_measured_fraction_full 0.997
_diffrn_reflns_point_group_measured_fraction_max 0.865
_diffrn_reflns_theta_full 27.500
_diffrn_reflns_theta_max 32.029
_diffrn_reflns_theta_min 1.841
_diffrn_source 'MX1 Beamline Australian Synchrotron'
_exptl_absorpt_coefficient_mu 0.764
_exptl_absorpt_correction_type none
_exptl_crystal_colour blue
_exptl_crystal_density_diffrn 1.352
_exptl_crystal_description plate
_exptl_crystal_F_000 638
_exptl_crystal_recrystallization_method 'Crystallised at elevated temperature from synthesis'
_exptl_crystal_size_max 0.04
_exptl_crystal_size_mid 0.02
_exptl_crystal_size_min 0.02
_refine_diff_density_max 0.672
_refine_diff_density_min -1.977
_refine_diff_density_rms 0.097
_refine_ls_extinction_method none
_refine_ls_goodness_of_fit_ref 1.055
_refine_ls_hydrogen_treatment constr
_refine_ls_matrix_type full
_refine_ls_number_parameters 388
_refine_ls_number_reflns 9276
_refine_ls_number_restraints 0
_refine_ls_restrained_S_all 1.055
_refine_ls_R_factor_all 0.1171
_refine_ls_R_factor_gt 0.0775
_refine_ls_shift/su_max 0.000
_refine_ls_shift/su_mean 0.000
_refine_ls_structure_factor_coef Fsqd
_refine_ls_weighting_details 'w=1/[\s^2^(Fo^2^)+(0.1032P)^2^+1.7322P] where P=(Fo^2^+2Fc^2^)/3'
_refine_ls_weighting_scheme calc
_refine_ls_wR_factor_gt 0.1915
_refine_ls_wR_factor_ref 0.2173
_reflns_Friedel_coverage 0.000
_reflns_number_gt 6408
_reflns_number_total 9276
_reflns_threshold_expression 'I > 2\s(I)'
_cod_data_source_file c8ce00744f2.cif
_cod_data_source_block 5
_cod_depositor_comments 'Adding full bibliography for 7230978--7230987.cif.'
_cod_original_cell_volume 1538.0(7)
_cod_database_code 7230983
_shelx_shelxl_version_number 2017/1
_shelx_space_group_comment
;
The symmetry employed for this shelxl refinement is uniquely defined
by the following loop, which should always be used as a source of
symmetry information in preference to the above space-group names.
They are only intended as comments.
;
_shelx_estimated_absorpt_t_max 0.985
_shelx_estimated_absorpt_t_min 0.970
_olex2_refinement_description
;
1. Fixed Uiso
 At 1.2 times of:
  All C(H) groups, All C(H,H) groups
2.a Secondary CH2 refined with riding coordinates:
 C2(H2A,H2B), C17(H17A,H17B)
2.b Aromatic/amide H refined with riding coordinates:
 C20(H20), C30(H30), C28(H28), C29(H29), C9(H9), C19(H19), C24(H24), C21(H21),
 C12(H12), C25(H25), C22(H22), C27(H27), C7(H7), C10(H10)
;
_platon_squeeze_void_probe_radius 1.20
_olex2_submission_special_instructions 'No special instructions were received'

loop_
_space_group_symop_operation_xyz
'x, y, z'
'-x, -y, -z'

loop_
_atom_site_label
_atom_site_type_symbol
_atom_site_fract_x
_atom_site_fract_y
_atom_site_fract_z
_atom_site_U_iso_or_equiv
_atom_site_adp_type
_atom_site_occupancy
_atom_site_site_symmetry_order
_atom_site_calc_flag
_atom_site_refinement_flags_posn
Cu1 Cu -0.09065(4) 0.38823(4) 0.01323(3) 0.03497(14) Uani 1 1 d .
O8 O 0.8819(2) 0.4961(2) 0.9315(2) 0.0389(5) Uani 1 1 d .
O2 O -0.0321(2) 0.2978(2) 0.1014(2) 0.0384(5) Uani 1 1 d .
O4 O -0.0279(2) 0.3409(3) 0.3615(2) 0.0502(7) Uani 1 1 d .
O7 O 0.6844(3) 0.4003(3) 0.8608(3) 0.0522(7) Uani 1 1 d .
O3 O 0.1440(3) 0.0628(3) 0.1245(3) 0.0535(7) Uani 1 1 d .
N3 N -0.1162(3) 0.5213(3) 0.1577(3) 0.0420(7) Uani 1 1 d .
N1 N 0.0570(3) 0.1980(3) 0.2471(3) 0.0379(6) Uani 1 1 d .
N4 N -0.0867(3) 1.2406(3) 0.8626(2) 0.0388(6) Uani 1 1 d .
O5 O 0.7139(3) 0.3557(3) 0.5999(3) 0.0601(8) Uani 1 1 d .
O1 O -0.2244(3) 0.1970(3) 0.0536(3) 0.0609(8) Uani 1 1 d .
O6 O 0.5444(3) 0.6477(3) 0.8279(3) 0.0662(9) Uani 1 1 d .
N2 N 0.6297(3) 0.5047(3) 0.7091(3) 0.0467(7) Uani 1 1 d .
C6 C 0.1863(3) 0.3761(3) 0.4446(3) 0.0379(7) Uani 1 1 d .
C3 C 0.1568(3) 0.1526(3) 0.2220(3) 0.0401(7) Uani 1 1 d .
C4 C 0.0656(3) 0.3077(3) 0.3514(3) 0.0388(7) Uani 1 1 d .
C5 C 0.2771(3) 0.2166(3) 0.3215(3) 0.0404(7) Uani 1 1 d .
C8 C 0.2879(3) 0.3257(3) 0.4287(3) 0.0373(7) Uani 1 1 d .
C20 C -0.0224(4) 0.5848(3) 0.2628(3) 0.0446(8) Uani 1 1 d .
H20 H 0.051665 0.558327 0.268823 0.053 Uiso 1 1 calc R
C11 C 0.4015(3) 0.3856(3) 0.5227(3) 0.0390(7) Uani 1 1 d .
C18 C 0.7703(4) 0.4766(3) 0.8696(3) 0.0425(8) Uani 1 1 d .
C30 C 0.0178(4) 1.2047(3) 0.8617(3) 0.0433(8) Uani 1 1 d .
H30 H 0.088392 1.251283 0.931841 0.052 Uiso 1 1 calc R
C13 C 0.5033(3) 0.3340(4) 0.5073(4) 0.0440(8) Uani 1 1 d .
C26 C -0.0745(4) 1.0305(3) 0.6605(3) 0.0464(9) Uani 1 1 d .
C28 C 0.0271(4) 1.1026(3) 0.7628(4) 0.0467(8) Uani 1 1 d .
H28 H 0.103548 1.081992 0.765237 0.056 Uiso 1 1 calc R
C14 C 0.4124(3) 0.4951(4) 0.6307(3) 0.0425(7) Uani 1 1 d .
C1 C -0.1123(3) 0.2163(3) 0.0992(3) 0.0390(7) Uani 1 1 d .
C29 C -0.1867(4) 1.1720(4) 0.7625(3) 0.0472(8) Uani 1 1 d .
H29 H -0.261366 1.196614 0.761542 0.057 Uiso 1 1 calc R
C9 C 0.1994(4) 0.4854(4) 0.5487(3) 0.0435(8) Uani 1 1 d .
H9 H 0.131263 0.520366 0.557407 0.052 Uiso 1 1 calc R
C23 C -0.1367(4) 0.7285(3) 0.3565(3) 0.0478(9) Uani 1 1 d .
C15 C 0.6227(4) 0.3953(4) 0.6058(4) 0.0491(9) Uani 1 1 d .
C19 C -0.2225(4) 0.5580(4) 0.1526(3) 0.0462(8) Uani 1 1 d .
H19 H -0.290523 0.511586 0.080097 0.055 Uiso 1 1 calc R
C24 C -0.1530(4) 0.8396(3) 0.4560(3) 0.0491(9) Uani 1 1 d .
H24 H -0.232031 0.854948 0.446862 0.059 Uiso 1 1 calc R
C21 C -0.2358(4) 0.6597(4) 0.2484(4) 0.0496(9) Uani 1 1 d .
H21 H -0.311432 0.682843 0.241191 0.060 Uiso 1 1 calc R
C12 C 0.3133(4) 0.5454(4) 0.6420(3) 0.0437(8) Uani 1 1 d .
H12 H 0.321717 0.620971 0.713186 0.052 Uiso 1 1 calc R
C25 C -0.0613(5) 0.9195(3) 0.5583(4) 0.0498(9) Uani 1 1 d .
H25 H 0.017531 0.903994 0.565901 0.060 Uiso 1 1 calc R
C2 C -0.0646(3) 0.1347(3) 0.1564(3) 0.0404(7) Uani 1 1 d .
H2A H -0.121649 0.115644 0.194678 0.049 Uiso 1 1 calc R
H2B H -0.062041 0.052491 0.092410 0.049 Uiso 1 1 calc R
C22 C -0.0302(4) 0.6884(3) 0.3635(3) 0.0482(9) Uani 1 1 d .
H22 H 0.037643 0.730963 0.436509 0.058 Uiso 1 1 calc R
C16 C 0.5310(4) 0.5566(4) 0.7307(4) 0.0480(9) Uani 1 1 d .
C27 C -0.1842(4) 1.0668(4) 0.6609(3) 0.0496(9) Uani 1 1 d .
H27 H -0.256276 1.020069 0.592500 0.060 Uiso 1 1 calc R
C7 C 0.3777(4) 0.1697(4) 0.3070(4) 0.0519(9) Uani 1 1 d .
H7 H 0.370642 0.097490 0.233634 0.062 Uiso 1 1 calc R
C17 C 0.7472(4) 0.5611(4) 0.8086(4) 0.0511(10) Uani 1 1 d .
H17A H 0.747214 0.646874 0.869010 0.061 Uiso 1 1 calc R
H17B H 0.813703 0.571213 0.776918 0.061 Uiso 1 1 calc R
C10 C 0.4909(4) 0.2295(4) 0.4017(4) 0.0563(10) Uani 1 1 d .
H10 H 0.559776 0.196391 0.391790 0.068 Uiso 1 1 calc R

loop_
_atom_site_aniso_label
_atom_site_aniso_U_11
_atom_site_aniso_U_22
_atom_site_aniso_U_33
_atom_site_aniso_U_23
_atom_site_aniso_U_13
_atom_site_aniso_U_12
Cu1 0.0526(3) 0.02745(19) 0.02156(19) 0.00731(15) 0.01182(16) 0.01775(16)
O8 0.0544(14) 0.0322(11) 0.0292(11) 0.0132(9) 0.0121(10) 0.0179(10)
O2 0.0503(13) 0.0361(11) 0.0298(11) 0.0161(10) 0.0115(10) 0.0176(10)
O4 0.0440(14) 0.0587(16) 0.0432(15) 0.0166(13) 0.0153(11) 0.0256(12)
O7 0.0635(17) 0.0454(14) 0.0526(16) 0.0263(13) 0.0206(13) 0.0160(13)
O3 0.0580(16) 0.0490(15) 0.0417(15) 0.0090(12) 0.0155(12) 0.0261(13)
N3 0.0647(19) 0.0315(13) 0.0293(14) 0.0100(11) 0.0198(13) 0.0199(13)
N1 0.0421(15) 0.0376(14) 0.0366(15) 0.0188(12) 0.0124(12) 0.0171(12)
N4 0.0591(18) 0.0277(12) 0.0254(13) 0.0070(10) 0.0146(12) 0.0178(12)
O5 0.0411(14) 0.0591(18) 0.076(2) 0.0314(17) 0.0126(14) 0.0177(13)
O1 0.0427(14) 0.0486(15) 0.076(2) 0.0262(15) 0.0003(14) 0.0177(12)
O6 0.0647(19) 0.067(2) 0.0457(17) 0.0144(16) 0.0062(14) 0.0188(16)
N2 0.0427(16) 0.0472(17) 0.0511(19) 0.0290(16) 0.0070(14) 0.0108(13)
C6 0.0404(17) 0.0407(17) 0.0388(17) 0.0222(15) 0.0144(13) 0.0165(14)
C3 0.0479(19) 0.0373(16) 0.0365(17) 0.0166(14) 0.0142(14) 0.0193(14)
C4 0.0434(17) 0.0425(17) 0.0354(17) 0.0191(14) 0.0154(13) 0.0205(14)
C5 0.0430(18) 0.0362(16) 0.0404(18) 0.0156(14) 0.0146(14) 0.0139(14)
C8 0.0431(17) 0.0344(15) 0.0380(17) 0.0185(14) 0.0144(14) 0.0156(13)
C20 0.068(2) 0.0335(16) 0.0240(15) 0.0064(13) 0.0154(15) 0.0147(16)
C11 0.0407(17) 0.0380(16) 0.0415(18) 0.0218(15) 0.0127(14) 0.0118(13)
C18 0.058(2) 0.0373(16) 0.0362(17) 0.0186(14) 0.0160(15) 0.0194(15)
C30 0.065(2) 0.0321(15) 0.0312(16) 0.0121(13) 0.0170(15) 0.0190(15)
C13 0.0402(18) 0.0432(18) 0.053(2) 0.0260(17) 0.0157(15) 0.0131(14)
C26 0.080(3) 0.0275(14) 0.0331(17) 0.0100(13) 0.0279(17) 0.0171(16)
C28 0.073(3) 0.0313(15) 0.044(2) 0.0189(15) 0.0271(18) 0.0226(16)
C14 0.0453(18) 0.0421(18) 0.0413(19) 0.0222(16) 0.0114(15) 0.0125(15)
C1 0.0466(18) 0.0310(14) 0.0347(17) 0.0122(13) 0.0090(14) 0.0177(13)
C29 0.064(2) 0.0352(16) 0.0313(17) 0.0069(14) 0.0135(16) 0.0157(16)
C9 0.0486(19) 0.0445(18) 0.0390(18) 0.0178(15) 0.0164(15) 0.0211(15)
C23 0.082(3) 0.0303(15) 0.0358(18) 0.0122(14) 0.0316(18) 0.0165(17)
C15 0.046(2) 0.049(2) 0.054(2) 0.0280(19) 0.0119(17) 0.0143(16)
C19 0.063(2) 0.0390(17) 0.0365(18) 0.0123(15) 0.0229(16) 0.0198(16)
C24 0.081(3) 0.0331(16) 0.0348(18) 0.0107(14) 0.0302(18) 0.0188(17)
C21 0.073(3) 0.0378(17) 0.044(2) 0.0149(16) 0.0330(19) 0.0221(17)
C12 0.050(2) 0.0435(18) 0.0323(17) 0.0125(15) 0.0122(14) 0.0170(15)
C25 0.082(3) 0.0328(16) 0.0388(19) 0.0116(15) 0.0334(19) 0.0184(17)
C2 0.0409(17) 0.0368(16) 0.0443(19) 0.0208(15) 0.0115(14) 0.0124(13)
C22 0.080(3) 0.0323(16) 0.0268(16) 0.0074(13) 0.0208(17) 0.0137(17)
C16 0.050(2) 0.049(2) 0.043(2) 0.0235(17) 0.0076(16) 0.0155(16)
C27 0.070(3) 0.0348(17) 0.0291(17) 0.0044(14) 0.0148(16) 0.0083(17)
C7 0.049(2) 0.0405(18) 0.056(2) 0.0109(17) 0.0195(18) 0.0198(16)
C17 0.0436(19) 0.050(2) 0.058(2) 0.035(2) 0.0001(17) 0.0076(16)
C10 0.046(2) 0.050(2) 0.069(3) 0.021(2) 0.0216(19) 0.0219(17)

loop_
_atom_type_symbol
_atom_type_description
_atom_type_scat_dispersion_real
_atom_type_scat_dispersion_imag
_atom_type_scat_source
C C 0.0030 0.0020 'International Tables Vol C Tables 4.2.6.8 and 6.1.1.4'
H H 0.0000 0.0000 'International Tables Vol C Tables 4.2.6.8 and 6.1.1.4'
Cu Cu 0.3410 1.2900 'International Tables Vol C Tables 4.2.6.8 and 6.1.1.4'
N N 0.0070 0.0030 'International Tables Vol C Tables 4.2.6.8 and 6.1.1.4'
O O 0.0120 0.0060 'International Tables Vol C Tables 4.2.6.8 and 6.1.1.4'

loop_
_geom_angle_atom_site_label_1
_geom_angle_atom_site_label_2
_geom_angle_atom_site_label_3
_geom_angle
_geom_angle_site_symmetry_1
_geom_angle_site_symmetry_3
O8 Cu1 O8 79.28(10) 1_454 2_666
O8 Cu1 N3 89.87(11) 1_454 .
O8 Cu1 N4 92.08(11) 1_454 1_544
O2 Cu1 O8 90.07(10) . 2_666
O2 Cu1 O8 169.35(11) . 1_454
O2 Cu1 N3 91.18(11) . .
O2 Cu1 N4 88.24(11) . 1_544
N3 Cu1 O8 93.34(12) . 2_666
N3 Cu1 N4 172.52(13) . 1_544
N4 Cu1 O8 94.12(12) 1_544 2_666
Cu1 O8 Cu1 100.72(10) 1_656 2_666
C18 O8 Cu1 114.5(2) . 1_656
C18 O8 Cu1 144.7(2) . 2_666
C1 O2 Cu1 116.2(2) . .
C20 N3 Cu1 119.3(3) . .
C20 N3 C19 117.8(3) . .
C19 N3 Cu1 122.7(2) . .
C3 N1 C4 124.3(3) . .
C3 N1 C2 119.3(3) . .
C4 N1 C2 116.1(3) . .
C30 N4 Cu1 119.3(2) . 1_566
C30 N4 C29 117.8(3) . .
C29 N4 Cu1 122.9(3) . 1_566
C15 N2 C16 125.4(3) . .
C15 N2 C17 116.7(3) . .
C16 N2 C17 117.6(4) . .
C8 C6 C4 119.2(3) . .
C9 C6 C4 120.3(3) . .
C9 C6 C8 120.4(3) . .
O3 C3 N1 120.9(3) . .
O3 C3 C5 122.6(3) . .
N1 C3 C5 116.5(3) . .
O4 C4 N1 118.5(3) . .
O4 C4 C6 123.2(3) . .
N1 C4 C6 118.3(3) . .
C8 C5 C3 119.9(3) . .
C7 C5 C3 119.7(3) . .
C7 C5 C8 120.4(3) . .
C5 C8 C6 121.2(3) . .
C5 C8 C11 119.8(3) . .
C11 C8 C6 119.0(3) . .
N3 C20 H20 118.9 . .
N3 C20 C22 122.2(4) . .
C22 C20 H20 118.9 . .
C8 C11 C13 119.0(3) . .
C8 C11 C14 119.9(3) . .
C14 C11 C13 121.1(3) . .
O8 C18 C17 115.2(3) . .
O7 C18 O8 124.6(3) . .
O7 C18 C17 120.2(3) . .
N4 C30 H30 118.7 . .
N4 C30 C28 122.7(4) . .
C28 C30 H30 118.7 . .
C11 C13 C15 119.5(4) . .
C10 C13 C11 120.0(4) . .
C10 C13 C15 120.5(4) . .
C28 C26 C25 118.4(4) . .
C28 C26 C27 117.4(3) . .
C27 C26 C25 124.1(4) . .
C30 C28 H28 119.9 . .
C26 C28 C30 120.2(4) . .
C26 C28 H28 119.9 . .
C11 C14 C16 120.0(3) . .
C12 C14 C11 120.0(3) . .
C12 C14 C16 120.0(4) . .
O2 C1 C2 115.9(3) . .
O1 C1 O2 125.5(3) . .
O1 C1 C2 118.5(3) . .
N4 C29 H29 118.8 . .
N4 C29 C27 122.4(4) . .
C27 C29 H29 118.8 . .
C6 C9 H9 119.8 . .
C6 C9 C12 120.3(3) . .
C12 C9 H9 119.8 . .
C21 C23 C24 118.0(4) . .
C22 C23 C24 124.1(4) . .
C22 C23 C21 117.9(3) . .
O5 C15 N2 119.5(4) . .
O5 C15 C13 123.3(4) . .
N2 C15 C13 117.2(3) . .
N3 C19 H19 118.6 . .
N3 C19 C21 122.8(4) . .
C21 C19 H19 118.6 . .
C23 C24 H24 118.5 . .
C25 C24 C23 122.9(4) . .
C25 C24 H24 118.5 . .
C23 C21 H21 120.3 . .
C19 C21 C23 119.4(4) . .
C19 C21 H21 120.3 . .
C14 C12 C9 120.3(3) . .
C14 C12 H12 119.8 . .
C9 C12 H12 119.8 . .
C26 C25 H25 117.8 . .
C24 C25 C26 124.5(4) . .
C24 C25 H25 117.8 . .
N1 C2 C1 112.2(3) . .
N1 C2 H2A 109.2 . .
N1 C2 H2B 109.2 . .
C1 C2 H2A 109.2 . .
C1 C2 H2B 109.2 . .
H2A C2 H2B 107.9 . .
C20 C22 H22 120.1 . .
C23 C22 C20 119.8(4) . .
C23 C22 H22 120.1 . .
O6 C16 N2 120.6(4) . .
O6 C16 C14 122.8(4) . .
N2 C16 C14 116.6(4) . .
C26 C27 H27 120.3 . .
C29 C27 C26 119.4(4) . .
C29 C27 H27 120.3 . .
C5 C7 H7 120.2 . .
C5 C7 C10 119.6(4) . .
C10 C7 H7 120.2 . .
N2 C17 C18 110.9(3) . .
N2 C17 H17A 109.5 . .
N2 C17 H17B 109.5 . .
C18 C17 H17A 109.5 . .
C18 C17 H17B 109.5 . .
H17A C17 H17B 108.0 . .
C13 C10 C7 121.2(4) . .
C13 C10 H10 119.4 . .
C7 C10 H10 119.4 . .

loop_
_geom_bond_atom_site_label_1
_geom_bond_atom_site_label_2
_geom_bond_distance
_geom_bond_site_symmetry_2
Cu1 O8 2.434(3) 2_666
Cu1 O8 1.992(2) 1_454
Cu1 O2 1.937(2) .
Cu1 N3 1.998(3) .
Cu1 N4 2.016(3) 1_544
O8 C18 1.280(5) .
O2 C1 1.263(5) .
O4 C4 1.222(4) .
O7 C18 1.229(5) .
O3 C3 1.220(4) .
N3 C20 1.345(5) .
N3 C19 1.357(5) .
N1 C3 1.397(4) .
N1 C4 1.397(5) .
N1 C2 1.460(5) .
N4 C30 1.341(5) .
N4 C29 1.354(5) .
O5 C15 1.221(5) .
O1 C1 1.243(4) .
O6 C16 1.222(5) .
N2 C15 1.394(6) .
N2 C16 1.404(5) .
N2 C17 1.469(5) .
C6 C4 1.469(5) .
C6 C8 1.413(5) .
C6 C9 1.379(5) .
C3 C5 1.492(5) .
C5 C8 1.407(5) .
C5 C7 1.380(5) .
C8 C11 1.409(5) .
C20 H20 0.9500 .
C20 C22 1.401(5) .
C11 C13 1.421(5) .
C11 C14 1.415(5) .
C18 C17 1.531(5) .
C30 H30 0.9500 .
C30 C28 1.385(5) .
C13 C15 1.479(5) .
C13 C10 1.364(6) .
C26 C28 1.382(6) .
C26 C25 1.481(5) .
C26 C27 1.400(6) .
C28 H28 0.9500 .
C14 C12 1.376(5) .
C14 C16 1.480(5) .
C1 C2 1.528(4) .
C29 H29 0.9500 .
C29 C27 1.392(5) .
C9 H9 0.9500 .
C9 C12 1.407(5) .
C23 C24 1.479(5) .
C23 C21 1.401(6) .
C23 C22 1.378(6) .
C19 H19 0.9500 .
C19 C21 1.379(5) .
C24 H24 0.9500 .
C24 C25 1.338(6) .
C21 H21 0.9500 .
C12 H12 0.9500 .
C25 H25 0.9500 .
C2 H2A 0.9900 .
C2 H2B 0.9900 .
C22 H22 0.9500 .
C27 H27 0.9500 .
C7 H7 0.9500 .
C7 C10 1.409(6) .
C17 H17A 0.9900 .
C17 H17B 0.9900 .
C10 H10 0.9500 .

loop_
_platon_squeeze_void_nr
_platon_squeeze_void_average_x
_platon_squeeze_void_average_y
_platon_squeeze_void_average_z
_platon_squeeze_void_volume
_platon_squeeze_void_count_electrons
_platon_squeeze_void_content
1 0.500 1.020 0.857 372 94 ' '
